data_4038709
loop_
_publ_author_name
'Du, Ke'
'Demay-Drouhard, Paul'
'Samanta, Kushal'
'Li, Shunshun'
'Thikekar, Tushar Ulhas'
'Wang, Haiying'
'Guo, Minjie'
'van Lagen, Barend'
'Zuilhof, Han'
'Sue, Andrew C.-H.'

_publ_section_title
;
 Stereochemical Inversion of Rim-Differentiated Pillar[5]arene Molecular
 Swings
;
_journal_name_full 'The Journal of Organic Chemistry'
_journal_paper_doi 10.1021/acs.joc.0c01464
_journal_year 2020
_chemical_formula_moiety 'C55 H70 O10, C6 H14'
_chemical_formula_sum 'C61 H84 O10'
_chemical_formula_weight 977.28
_space_group_crystal_system orthorhombic
_space_group_IT_number 61
_space_group_name_Hall '-P 2ac 2ab'
_space_group_name_H-M_alt 'P b c a'
_atom_sites_solution_hydrogens geom
_atom_sites_solution_primary dual
_audit_creation_date 2019-01-24
_audit_creation_method
;
Olex2 1.2
(compiled 2018.05.29 svn.r3508 for OlexSys, GUI svn.r5506)
;
_cell_angle_alpha 90
_cell_angle_beta 90
_cell_angle_gamma 90
_cell_formula_units_Z 8
_cell_length_a 20.84906(18)
_cell_length_b 14.08840(11)
_cell_length_c 38.1251(3)
_cell_measurement_reflns_used 29588
_cell_measurement_temperature 160.00(10)
_cell_measurement_theta_max 74.5800
_cell_measurement_theta_min 3.1520
_cell_volume 11198.48(16)
_computing_cell_refinement 'CrysAlisPro 1.171.39.45g (Rigaku OD, 2018)'
_computing_data_collection 'CrysAlisPro 1.171.39.45g (Rigaku OD, 2018)'
_computing_data_reduction 'CrysAlisPro 1.171.39.45g (Rigaku OD, 2018)'
_computing_molecular_graphics 'Olex2 (Dolomanov et al., 2009)'
_computing_publication_material 'Olex2 (Dolomanov et al., 2009)'
_computing_structure_refinement 'ShelXL (Sheldrick, 2015)'
_computing_structure_solution 'ShelXT (Sheldrick, 2015)'
_diffrn_ambient_environment N~2~
_diffrn_ambient_temperature 160.00(10)
_diffrn_detector 'CCD plate'
_diffrn_detector_type HyPix
_diffrn_measured_fraction_theta_full 0.999
_diffrn_measured_fraction_theta_max 0.962
_diffrn_measurement_details
;
List of Runs (angles in degrees, time in seconds):

  # Type    Start    End  Width  t~exp~   \w     \q     \k     \f   Frames
--------------------------------------------------------------------------
  1  \w     31.00 119.00   0.50    1.13    --   45.87  52.00-114.00  176
  2  \w     92.00 170.00   0.50    4.54    --  101.75  30.00  30.00  156
  3  \w     41.00 107.00   0.50    4.54    --  101.75-125.00 120.00  132
  4  \w     20.00  95.00   0.50    1.13    --   45.87-125.00 120.00  150
  5  \w    -61.00  27.00   0.50    1.13    --  -45.87  52.00-114.00  176
  6  \w   -115.00 -27.00   0.50    4.54    -- -100.00  52.00-114.00  176
  7  \w   -115.00 -85.00   0.50    4.54    -- -100.00  30.00   0.00   60
  8  \w   -123.00 -27.00   0.50    4.54    -- -100.00  75.00  22.00  192
  9  \w   -110.00 -27.00   0.50    4.54    -- -100.00 102.00 112.00  166
 10  \w   -119.00 -73.00   0.50    1.13    --  -45.87-125.00-120.00   92
;
_diffrn_measurement_device 'four-circle diffractometer'
_diffrn_measurement_device_type 'ROD, Synergy Custom system, HyPix'
_diffrn_measurement_method '\w scans'
_diffrn_orient_matrix_type 'CrysAlisPro convention (1999,Acta A55,543-557)'
_diffrn_orient_matrix_UB_11 -0.0462510000
_diffrn_orient_matrix_UB_12 0.0681103000
_diffrn_orient_matrix_UB_13 -0.0189405000
_diffrn_orient_matrix_UB_21 0.0059067000
_diffrn_orient_matrix_UB_22 -0.0597067000
_diffrn_orient_matrix_UB_23 -0.0336728000
_diffrn_orient_matrix_UB_31 -0.0573623000
_diffrn_orient_matrix_UB_32 -0.0611839000
_diffrn_orient_matrix_UB_33 0.0118415000
_diffrn_radiation_monochromator mirror
_diffrn_radiation_probe x-ray
_diffrn_radiation_type CuK\a
_diffrn_radiation_wavelength 1.54184
_diffrn_reflns_av_R_equivalents 0.0258
_diffrn_reflns_av_unetI/netI 0.0193
_diffrn_reflns_Laue_measured_fraction_full 0.999
_diffrn_reflns_Laue_measured_fraction_max 0.962
_diffrn_reflns_limit_h_max 24
_diffrn_reflns_limit_h_min -25
_diffrn_reflns_limit_k_max 11
_diffrn_reflns_limit_k_min -17
_diffrn_reflns_limit_l_max 47
_diffrn_reflns_limit_l_min -43
_diffrn_reflns_number 56051
_diffrn_reflns_point_group_measured_fraction_full 0.999
_diffrn_reflns_point_group_measured_fraction_max 0.962
_diffrn_reflns_theta_full 67.684
_diffrn_reflns_theta_max 74.709
_diffrn_reflns_theta_min 2.318
_diffrn_source 'Rotating-anode X-ray tube'
_diffrn_source_type 'Rigaku (Cu) X-ray Source'
_exptl_absorpt_coefficient_mu 0.613
_exptl_absorpt_correction_T_max 1.00000
_exptl_absorpt_correction_T_min 0.81541
_exptl_absorpt_correction_type multi-scan
_exptl_absorpt_process_details
;
CrysAlisPro 1.171.39.45g (Rigaku Oxford Diffraction, 2018)
Empirical absorption correction using spherical harmonics,
 implemented in SCALE3 ABSPACK scaling algorithm.
;
_exptl_crystal_colour colourless
_exptl_crystal_colour_primary colourless
_exptl_crystal_density_diffrn 1.159
_exptl_crystal_description plate
_exptl_crystal_F_000 4240
_exptl_crystal_size_max 0.15
_exptl_crystal_size_mid 0.15
_exptl_crystal_size_min 0.08
_refine_diff_density_max 0.360
_refine_diff_density_min -0.265
_refine_diff_density_rms 0.037
_refine_ls_extinction_method none
_refine_ls_goodness_of_fit_ref 1.052
_refine_ls_hydrogen_treatment constr
_refine_ls_matrix_type full
_refine_ls_number_parameters 652
_refine_ls_number_reflns 11038
_refine_ls_number_restraints 0
_refine_ls_restrained_S_all 1.052
_refine_ls_R_factor_all 0.0499
_refine_ls_R_factor_gt 0.0406
_refine_ls_shift/su_max 0.001
_refine_ls_shift/su_mean 0.000
_refine_ls_structure_factor_coef Fsqd
_refine_ls_weighting_details 'w=1/[\s^2^(Fo^2^)+(0.0576P)^2^+3.0388P] where P=(Fo^2^+2Fc^2^)/3'
_refine_ls_weighting_scheme calc
_refine_ls_wR_factor_gt 0.1084
_refine_ls_wR_factor_ref 0.1165
_reflns_Friedel_coverage 0.000
_reflns_number_gt 9215
_reflns_number_total 11038
_reflns_threshold_expression 'I > 2\s(I)'
_cod_data_source_file jo0c01464_si_002.cif
_cod_data_source_block rd-p5-propyl
_cod_database_code 4038709
_shelx_shelxl_version_number 2018/3
_shelx_space_group_comment
;
The symmetry employed for this shelxl refinement is uniquely defined
by the following loop, which should always be used as a source of
symmetry information in preference to the above space-group names.
They are only intended as comments.
;
_reflns_odcompleteness_completeness 99.91
_reflns_odcompleteness_iscentric 1
_reflns_odcompleteness_theta 66.97
_olex2_refinement_description
;
1. Fixed Uiso
 At 1.2 times of:
  All C(H) groups, All C(H,H) groups
 At 1.5 times of:
  All C(H,H,H) groups
2.a Secondary CH2 refined with riding coordinates:
 C35(H35A,H35B), C28(H28A,H28B), C42(H42A,H42B), C3(H3A,H3B), C61(H61A,H61B),
 C15(H15A,H15B), C2(H2A,H2B), C49(H49A,H49B), C14(H14A,H14B), C9(H9A,H9B),
 C6(H6A,H6B), C12(H12A,H12B), C8(H8A,H8B), C5(H5A,H5B), C58(H58A,H58B),
 C57(H57A,H57B), C11(H11A,H11B), C56(H56A,H56B), C59(H59A,H59B)
2.b Aromatic/amide H refined with riding coordinates:
 C34(H34), C24(H24), C45(H45), C31(H31), C48(H48), C27(H27), C38(H38),
 C41(H41), C17(H17), C20(H20)
2.c Idealised Me refined as rotating group:
 C50(H50A,H50B,H50C), C51(H51A,H51B,H51C), C13(H13A,H13B,H13C), C54(H54A,H54B,
 H54C), C52(H52A,H52B,H52C), C53(H53A,H53B,H53C), C1(H1A,H1B,H1C), C60(H60A,
 H60B,H60C), C7(H7A,H7B,H7C), C4(H4A,H4B,H4C), C10(H10A,H10B,H10C), C55(H55A,
 H55B,H55C)
;
_olex2_submission_special_instructions 'No special instructions were received'
_oxdiff_exptl_absorpt_empirical_details
;
Empirical correction (ABSPACK) includes:
- Absorption correction using spherical harmonics
- Frame scaling
;
_oxdiff_exptl_absorpt_empirical_full_max 1.391
_oxdiff_exptl_absorpt_empirical_full_min 0.778

loop_
_space_group_symop_operation_xyz
'x, y, z'
'-x+1/2, -y, z+1/2'
'-x, y+1/2, -z+1/2'
'x+1/2, -y+1/2, -z'
'-x, -y, -z'
'x-1/2, y, -z-1/2'
'x, -y-1/2, z-1/2'
'-x-1/2, y-1/2, z'

loop_
_atom_site_label
_atom_site_type_symbol
_atom_site_fract_x
_atom_site_fract_y
_atom_site_fract_z
_atom_site_U_iso_or_equiv
_atom_site_adp_type
_atom_site_occupancy
_atom_site_site_symmetry_order
_atom_site_calc_flag
_atom_site_refinement_flags_posn
_atom_site_refinement_flags_adp
_atom_site_refinement_flags_occupancy
_atom_site_disorder_assembly
_atom_site_disorder_group
O1 O 0.36346(4) 0.01459(6) 0.65772(2) 0.0351(2) Uani 1 1 d . . . . .
O6 O 0.30589(5) 0.35598(6) 0.71023(2) 0.0362(2) Uani 1 1 d . . . . .
O7 O 0.47810(5) 0.19693(6) 0.77021(2) 0.0368(2) Uani 1 1 d . . . . .
O10 O 0.40045(5) 0.60986(7) 0.63165(3) 0.0418(2) Uani 1 1 d . . . . .
O2 O 0.60691(5) -0.00981(6) 0.67666(2) 0.0387(2) Uani 1 1 d . . . . .
O8 O 0.69020(5) 0.33485(7) 0.72965(3) 0.0431(2) Uani 1 1 d . . . . .
O4 O 0.54385(5) 0.41872(8) 0.53199(3) 0.0459(2) Uani 1 1 d . . . . .
O5 O 0.31237(5) 0.29403(7) 0.56701(2) 0.0419(2) Uani 1 1 d . . . . .
O9 O 0.64105(5) 0.58601(7) 0.64493(3) 0.0457(2) Uani 1 1 d . . . . .
O3 O 0.71567(5) 0.23216(7) 0.59729(3) 0.0476(3) Uani 1 1 d . . . . .
C33 C 0.39349(6) 0.06007(9) 0.68529(3) 0.0294(3) Uani 1 1 d . . . . .
C32 C 0.35979(6) 0.13401(9) 0.70139(3) 0.0288(3) Uani 1 1 d . . . . .
C29 C 0.48255(6) 0.08062(8) 0.72576(3) 0.0290(3) Uani 1 1 d . . . . .
C26 C 0.62923(6) 0.07601(9) 0.68931(3) 0.0321(3) Uani 1 1 d . . . . .
C34 C 0.45412(6) 0.03455(9) 0.69746(3) 0.0301(3) Uani 1 1 d . . . . .
H34 H 0.476112 -0.014462 0.686397 0.036 Uiso 1 1 calc R . . . .
C39 C 0.32154(6) 0.39996(9) 0.61467(3) 0.0308(3) Uani 1 1 d . . . . .
C30 C 0.44877(6) 0.15382(9) 0.74173(3) 0.0299(3) Uani 1 1 d . . . . .
C36 C 0.30191(6) 0.24977(9) 0.66261(3) 0.0298(3) Uani 1 1 d . . . . .
C24 C 0.62314(6) 0.19352(9) 0.73454(3) 0.0333(3) Uani 1 1 d . . . . .
H24 H 0.606083 0.214849 0.755659 0.040 Uiso 1 1 calc R . . . .
C45 C 0.50307(7) 0.57786(9) 0.60332(4) 0.0358(3) Uani 1 1 d . . . . .
H45 H 0.523736 0.621011 0.617913 0.043 Uiso 1 1 calc R . . . .
C25 C 0.60180(6) 0.10782(9) 0.72055(3) 0.0306(3) Uani 1 1 d . . . . .
C37 C 0.30926(6) 0.34316(9) 0.67448(3) 0.0298(3) Uani 1 1 d . . . . .
C35 C 0.29494(6) 0.16738(9) 0.68798(3) 0.0317(3) Uani 1 1 d . . . . .
H35A H 0.273439 0.115169 0.676281 0.038 Uiso 1 1 calc R . . . .
H35B H 0.268580 0.186857 0.707672 0.038 Uiso 1 1 calc R . . . .
C31 C 0.38818(6) 0.17921(9) 0.72986(3) 0.0311(3) Uani 1 1 d . . . . .
H31 H 0.366061 0.227601 0.741215 0.037 Uiso 1 1 calc R . . . .
C28 C 0.54890(6) 0.05274(9) 0.73841(3) 0.0308(3) Uani 1 1 d . . . . .
H28A H 0.551507 0.063243 0.763519 0.037 Uiso 1 1 calc R . . . .
H28B H 0.555315 -0.014478 0.734177 0.037 Uiso 1 1 calc R . . . .
C23 C 0.66936(6) 0.24780(9) 0.71763(4) 0.0341(3) Uani 1 1 d . . . . .
C48 C 0.44074(7) 0.45154(9) 0.55977(3) 0.0355(3) Uani 1 1 d . . . . .
H48 H 0.419907 0.409421 0.544843 0.043 Uiso 1 1 calc R . . . .
C44 C 0.43762(7) 0.56339(9) 0.60701(3) 0.0340(3) Uani 1 1 d . . . . .
C42 C 0.33441(6) 0.48112(9) 0.58953(3) 0.0344(3) Uani 1 1 d . . . . .
H42A H 0.315964 0.466090 0.566842 0.041 Uiso 1 1 calc R . . . .
H42B H 0.313609 0.538056 0.598207 0.041 Uiso 1 1 calc R . . . .
C3 C 0.62619(6) -0.03618(9) 0.64203(3) 0.0344(3) Uani 1 1 d . . . . .
H3A H 0.672406 -0.043684 0.641094 0.041 Uiso 1 1 calc R . . . .
H3B H 0.613945 0.012856 0.625476 0.041 Uiso 1 1 calc R . . . .
C27 C 0.67673(6) 0.12931(9) 0.67285(4) 0.0332(3) Uani 1 1 d . . . . .
H27 H 0.695334 0.106535 0.652335 0.040 Uiso 1 1 calc R . . . .
C22 C 0.69691(6) 0.21587(9) 0.68644(3) 0.0327(3) Uani 1 1 d . . . . .
C16 C 0.69708(6) 0.32154(9) 0.60792(4) 0.0361(3) Uani 1 1 d . . . . .
C46 C 0.53844(7) 0.52886(9) 0.57810(4) 0.0358(3) Uani 1 1 d . . . . .
C38 C 0.31924(6) 0.41649(9) 0.65072(3) 0.0305(3) Uani 1 1 d . . . . .
H38 H 0.324521 0.478036 0.659050 0.037 Uiso 1 1 calc R . . . .
C40 C 0.31238(6) 0.30713(9) 0.60292(3) 0.0322(3) Uani 1 1 d . . . . .
C21 C 0.71226(6) 0.34566(9) 0.64239(4) 0.0346(3) Uani 1 1 d . . . . .
C47 C 0.50632(7) 0.46501(9) 0.55635(3) 0.0368(3) Uani 1 1 d . . . . .
C41 C 0.30311(6) 0.23377(9) 0.62673(3) 0.0321(3) Uani 1 1 d . . . . .
H41 H 0.297561 0.172286 0.618382 0.038 Uiso 1 1 calc R . . . .
C17 C 0.66581(6) 0.38618(10) 0.58633(4) 0.0374(3) Uani 1 1 d . . . . .
H17 H 0.657222 0.369762 0.563173 0.045 Uiso 1 1 calc R . . . .
C43 C 0.40539(6) 0.50001(9) 0.58520(3) 0.0331(3) Uani 1 1 d . . . . .
C61 C 0.74542(6) 0.27584(9) 0.66662(4) 0.0357(3) Uani 1 1 d . . . . .
H61A H 0.771871 0.310298 0.683234 0.043 Uiso 1 1 calc R . . . .
H61B H 0.773188 0.234766 0.652975 0.043 Uiso 1 1 calc R . . . .
C15 C 0.39458(6) -0.06781(9) 0.64390(4) 0.0354(3) Uani 1 1 d . . . . .
H15A H 0.405550 -0.110834 0.662838 0.042 Uiso 1 1 calc R . . . .
H15B H 0.433843 -0.049592 0.632024 0.042 Uiso 1 1 calc R . . . .
C19 C 0.66128(6) 0.49808(9) 0.63340(4) 0.0374(3) Uani 1 1 d . . . . .
C20 C 0.69424(6) 0.43476(9) 0.65461(4) 0.0363(3) Uani 1 1 d . . . . .
H20 H 0.704507 0.452218 0.677451 0.044 Uiso 1 1 calc R . . . .
C18 C 0.64705(6) 0.47500(9) 0.59864(4) 0.0363(3) Uani 1 1 d . . . . .
C2 C 0.59381(7) -0.12848(10) 0.63265(4) 0.0396(3) Uani 1 1 d . . . . .
H2A H 0.547653 -0.120200 0.633540 0.048 Uiso 1 1 calc R . . . .
H2B H 0.605467 -0.176633 0.649681 0.048 Uiso 1 1 calc R . . . .
C49 C 0.61019(7) 0.54289(10) 0.57524(4) 0.0401(3) Uani 1 1 d . . . . .
H49A H 0.620739 0.607631 0.581694 0.048 Uiso 1 1 calc R . . . .
H49B H 0.623286 0.533359 0.551080 0.048 Uiso 1 1 calc R . . . .
C14 C 0.34999(7) -0.11644(10) 0.61846(4) 0.0383(3) Uani 1 1 d . . . . .
H14A H 0.310409 -0.132052 0.630525 0.046 Uiso 1 1 calc R . . . .
H14B H 0.369506 -0.175484 0.610885 0.046 Uiso 1 1 calc R . . . .
C50 C 0.31218(8) 0.44955(10) 0.72332(4) 0.0424(3) Uani 1 1 d . . . . .
H50A H 0.277746 0.488022 0.714524 0.064 Uiso 1 1 calc GR . . . .
H50B H 0.352436 0.475687 0.715821 0.064 Uiso 1 1 calc GR . . . .
H50C H 0.310635 0.448408 0.748480 0.064 Uiso 1 1 calc GR . . . .
C9 C 0.51431(8) 0.34982(11) 0.50996(4) 0.0439(3) Uani 1 1 d . . . . .
H9A H 0.482382 0.379780 0.495129 0.053 Uiso 1 1 calc R . . . .
H9B H 0.493239 0.301791 0.524085 0.053 Uiso 1 1 calc R . . . .
C51 C 0.46291(9) 0.29332(9) 0.77611(4) 0.0457(4) Uani 1 1 d . . . . .
H51A H 0.467990 0.328316 0.754684 0.069 Uiso 1 1 calc GR . . . .
H51B H 0.491087 0.318810 0.793657 0.069 Uiso 1 1 calc GR . . . .
H51C H 0.419315 0.298359 0.784004 0.069 Uiso 1 1 calc GR . . . .
C6 C 0.68990(7) 0.19540(10) 0.56587(4) 0.0406(3) Uani 1 1 d . . . . .
H6A H 0.702940 0.234563 0.546202 0.049 Uiso 1 1 calc R . . . .
H6B H 0.643422 0.195543 0.567042 0.049 Uiso 1 1 calc R . . . .
C13 C 0.33424(7) -0.05752(11) 0.58649(4) 0.0452(3) Uani 1 1 d . . . . .
H13A H 0.306862 -0.093227 0.571135 0.068 Uiso 1 1 calc GR . . . .
H13B H 0.373140 -0.041427 0.574408 0.068 Uiso 1 1 calc GR . . . .
H13C H 0.312699 -0.000469 0.593623 0.068 Uiso 1 1 calc GR . . . .
C12 C 0.28831(9) 0.20598(11) 0.55414(4) 0.0480(4) Uani 1 1 d . . . . .
H12A H 0.247901 0.190875 0.565437 0.058 Uiso 1 1 calc R . . . .
H12B H 0.318533 0.155390 0.559108 0.058 Uiso 1 1 calc R . . . .
C54 C 0.43279(8) 0.66598(11) 0.65694(4) 0.0491(4) Uani 1 1 d . . . . .
H54A H 0.454425 0.717428 0.645422 0.074 Uiso 1 1 calc GR . . . .
H54B H 0.463583 0.627564 0.669148 0.074 Uiso 1 1 calc GR . . . .
H54C H 0.402274 0.690959 0.673382 0.074 Uiso 1 1 calc GR . . . .
C8 C 0.56598(9) 0.30511(13) 0.48772(4) 0.0557(4) Uani 1 1 d . . . . .
H8A H 0.598453 0.277695 0.502866 0.067 Uiso 1 1 calc R . . . .
H8B H 0.586304 0.353741 0.473546 0.067 Uiso 1 1 calc R . . . .
C52 C 0.65650(8) 0.37553(12) 0.75820(5) 0.0545(4) Uani 1 1 d . . . . .
H52A H 0.611346 0.375084 0.753276 0.082 Uiso 1 1 calc GR . . . .
H52B H 0.670617 0.439724 0.761620 0.082 Uiso 1 1 calc GR . . . .
H52C H 0.664699 0.339341 0.779064 0.082 Uiso 1 1 calc GR . . . .
C5 C 0.71388(9) 0.09589(11) 0.56091(5) 0.0524(4) Uani 1 1 d . . . . .
H5A H 0.701875 0.058235 0.581176 0.063 Uiso 1 1 calc R . . . .
H5B H 0.760340 0.096945 0.559666 0.063 Uiso 1 1 calc R . . . .
C53 C 0.63866(8) 0.59953(11) 0.68190(4) 0.0508(4) Uani 1 1 d . . . . .
H53A H 0.616719 0.657792 0.687041 0.076 Uiso 1 1 calc GR . . . .
H53B H 0.681511 0.602386 0.691058 0.076 Uiso 1 1 calc GR . . . .
H53C H 0.616152 0.547519 0.692536 0.076 Uiso 1 1 calc GR . . . .
C1 C 0.61317(8) -0.16136(11) 0.59622(4) 0.0487(4) Uani 1 1 d . . . . .
H1A H 0.600871 -0.114318 0.579291 0.073 Uiso 1 1 calc GR . . . .
H1B H 0.592074 -0.220229 0.590949 0.073 Uiso 1 1 calc GR . . . .
H1C H 0.658786 -0.170324 0.595396 0.073 Uiso 1 1 calc GR . . . .
C60 C 0.49925(9) 0.39620(14) 0.68318(5) 0.0633(5) Uani 1 1 d . . . . .
H60A H 0.486563 0.448498 0.668604 0.095 Uiso 1 1 calc GR . . . .
H60B H 0.530624 0.417332 0.699870 0.095 Uiso 1 1 calc GR . . . .
H60C H 0.462451 0.371981 0.695389 0.095 Uiso 1 1 calc GR . . . .
C58 C 0.48321(8) 0.27346(13) 0.63627(5) 0.0586(4) Uani 1 1 d . . . . .
H58A H 0.462947 0.322325 0.622184 0.070 Uiso 1 1 calc R . . . .
H58B H 0.449641 0.242768 0.649750 0.070 Uiso 1 1 calc R . . . .
C57 C 0.51097(9) 0.20163(16) 0.61197(6) 0.0716(5) Uani 1 1 d . . . . .
H57A H 0.531542 0.152811 0.625945 0.086 Uiso 1 1 calc R . . . .
H57B H 0.544131 0.232261 0.598177 0.086 Uiso 1 1 calc R . . . .
C11 C 0.27883(10) 0.21545(13) 0.51522(4) 0.0586(4) Uani 1 1 d . . . . .
H11A H 0.260065 0.157224 0.506331 0.070 Uiso 1 1 calc R . . . .
H11B H 0.248635 0.266452 0.510795 0.070 Uiso 1 1 calc R . . . .
C56 C 0.46533(10) 0.15452(15) 0.58738(6) 0.0714(5) Uani 1 1 d . . . . .
H56A H 0.443538 0.203165 0.573881 0.086 Uiso 1 1 calc R . . . .
H56B H 0.433125 0.121367 0.601056 0.086 Uiso 1 1 calc R . . . .
C7 C 0.53922(12) 0.22869(15) 0.46397(5) 0.0748(6) Uani 1 1 d . . . . .
H7A H 0.507901 0.255973 0.448507 0.112 Uiso 1 1 calc GR . . . .
H7B H 0.519411 0.180159 0.477940 0.112 Uiso 1 1 calc GR . . . .
H7C H 0.573359 0.201458 0.450400 0.112 Uiso 1 1 calc GR . . . .
C59 C 0.52707(9) 0.32053(17) 0.66115(6) 0.0767(6) Uani 1 1 d . . . . .
H59A H 0.562368 0.347494 0.647907 0.092 Uiso 1 1 calc R . . . .
H59B H 0.544881 0.272408 0.676523 0.092 Uiso 1 1 calc R . . . .
C4 C 0.68792(12) 0.04906(14) 0.52830(6) 0.0772(6) Uani 1 1 d . . . . .
H4A H 0.701199 0.084384 0.508033 0.116 Uiso 1 1 calc GR . . . .
H4B H 0.641928 0.047561 0.529364 0.116 Uiso 1 1 calc GR . . . .
H4C H 0.704111 -0.014596 0.526753 0.116 Uiso 1 1 calc GR . . . .
C10 C 0.33953(12) 0.23527(18) 0.49550(5) 0.0792(6) Uani 1 1 d . . . . .
H10A H 0.331095 0.233430 0.470756 0.119 Uiso 1 1 calc GR . . . .
H10B H 0.371034 0.188123 0.501309 0.119 Uiso 1 1 calc GR . . . .
H10C H 0.355354 0.296942 0.501804 0.119 Uiso 1 1 calc GR . . . .
C55 C 0.49557(11) 0.08495(18) 0.56225(7) 0.0850(7) Uani 1 1 d . . . . .
H55A H 0.463319 0.060250 0.546767 0.127 Uiso 1 1 calc GR . . . .
H55B H 0.514564 0.033763 0.575222 0.127 Uiso 1 1 calc GR . . . .
H55C H 0.528060 0.116582 0.548770 0.127 Uiso 1 1 calc GR . . . .

loop_
_atom_site_aniso_label
_atom_site_aniso_U_11
_atom_site_aniso_U_22
_atom_site_aniso_U_33
_atom_site_aniso_U_23
_atom_site_aniso_U_13
_atom_site_aniso_U_12
O1 0.0331(5) 0.0322(5) 0.0401(5) -0.0079(4) -0.0051(4) 0.0030(4)
O6 0.0458(5) 0.0317(5) 0.0311(4) -0.0013(4) 0.0020(4) 0.0041(4)
O7 0.0458(5) 0.0293(5) 0.0353(5) -0.0065(4) -0.0065(4) 0.0032(4)
O10 0.0413(5) 0.0400(5) 0.0440(5) -0.0107(4) 0.0055(4) 0.0022(4)
O2 0.0440(5) 0.0304(5) 0.0417(5) -0.0097(4) 0.0060(4) -0.0051(4)
O8 0.0433(5) 0.0369(5) 0.0491(6) -0.0145(4) 0.0038(4) -0.0097(4)
O4 0.0470(6) 0.0472(6) 0.0435(5) -0.0066(5) 0.0111(4) 0.0051(5)
O5 0.0599(6) 0.0350(5) 0.0308(5) -0.0023(4) -0.0027(4) 0.0029(5)
O9 0.0525(6) 0.0287(5) 0.0559(6) -0.0057(4) 0.0058(5) 0.0044(4)
O3 0.0536(6) 0.0351(5) 0.0540(6) -0.0112(5) -0.0103(5) 0.0138(5)
C33 0.0317(6) 0.0256(6) 0.0310(6) 0.0009(5) 0.0004(5) -0.0032(5)
C32 0.0295(6) 0.0262(6) 0.0306(6) 0.0051(5) 0.0032(5) -0.0006(5)
C29 0.0323(6) 0.0239(6) 0.0308(6) 0.0037(5) 0.0003(5) -0.0015(5)
C26 0.0324(6) 0.0254(6) 0.0386(7) -0.0040(5) -0.0038(5) 0.0027(5)
C34 0.0326(6) 0.0236(6) 0.0340(6) -0.0002(5) 0.0017(5) 0.0017(5)
C39 0.0271(6) 0.0306(6) 0.0347(6) 0.0020(5) -0.0011(5) 0.0050(5)
C30 0.0366(7) 0.0250(6) 0.0281(6) 0.0015(5) 0.0006(5) -0.0016(5)
C36 0.0232(5) 0.0304(6) 0.0358(6) 0.0016(5) -0.0002(5) 0.0023(5)
C24 0.0341(7) 0.0323(6) 0.0336(6) -0.0037(5) -0.0034(5) 0.0025(5)
C45 0.0410(7) 0.0260(6) 0.0403(7) 0.0029(5) 0.0023(6) 0.0011(5)
C25 0.0299(6) 0.0275(6) 0.0345(6) 0.0006(5) -0.0050(5) 0.0036(5)
C37 0.0257(6) 0.0318(6) 0.0319(6) -0.0004(5) -0.0004(5) 0.0033(5)
C35 0.0287(6) 0.0299(6) 0.0365(6) 0.0015(5) 0.0028(5) -0.0001(5)
C31 0.0363(7) 0.0251(6) 0.0320(6) 0.0008(5) 0.0043(5) 0.0028(5)
C28 0.0348(7) 0.0253(6) 0.0323(6) 0.0006(5) -0.0029(5) 0.0020(5)
C23 0.0320(6) 0.0289(6) 0.0414(7) -0.0063(5) -0.0066(5) -0.0001(5)
C48 0.0429(7) 0.0310(6) 0.0325(6) 0.0019(5) 0.0015(5) 0.0028(6)
C44 0.0412(7) 0.0263(6) 0.0345(6) 0.0035(5) 0.0048(5) 0.0048(5)
C42 0.0376(7) 0.0314(6) 0.0341(6) 0.0027(5) -0.0020(5) 0.0054(6)
C3 0.0342(7) 0.0309(6) 0.0382(7) -0.0052(5) 0.0000(5) 0.0033(5)
C27 0.0300(6) 0.0303(6) 0.0392(7) -0.0048(5) 0.0001(5) 0.0035(5)
C22 0.0260(6) 0.0302(6) 0.0418(7) -0.0024(5) -0.0031(5) 0.0025(5)
C16 0.0318(7) 0.0291(6) 0.0473(7) -0.0036(6) 0.0038(6) 0.0010(5)
C46 0.0395(7) 0.0282(6) 0.0397(7) 0.0090(5) 0.0058(6) 0.0043(6)
C38 0.0288(6) 0.0279(6) 0.0349(6) -0.0016(5) -0.0014(5) 0.0029(5)
C40 0.0332(6) 0.0337(6) 0.0297(6) -0.0009(5) -0.0019(5) 0.0057(5)
C21 0.0254(6) 0.0301(6) 0.0484(7) -0.0014(6) 0.0040(5) -0.0032(5)
C47 0.0456(8) 0.0310(6) 0.0338(6) 0.0041(5) 0.0074(6) 0.0063(6)
C41 0.0309(6) 0.0275(6) 0.0379(7) -0.0020(5) -0.0020(5) 0.0026(5)
C17 0.0353(7) 0.0336(7) 0.0431(7) -0.0007(6) 0.0056(6) -0.0005(6)
C43 0.0399(7) 0.0274(6) 0.0319(6) 0.0067(5) 0.0012(5) 0.0045(5)
C61 0.0275(6) 0.0337(7) 0.0458(7) -0.0049(6) -0.0008(5) -0.0003(5)
C15 0.0341(7) 0.0316(6) 0.0405(7) -0.0061(6) -0.0012(5) 0.0040(5)
C19 0.0325(7) 0.0255(6) 0.0542(8) -0.0018(6) 0.0089(6) -0.0030(5)
C20 0.0301(6) 0.0315(6) 0.0472(7) -0.0036(6) 0.0044(5) -0.0054(5)
C18 0.0313(6) 0.0295(6) 0.0482(8) 0.0034(6) 0.0093(6) -0.0026(5)
C2 0.0400(7) 0.0337(7) 0.0451(7) -0.0077(6) 0.0001(6) 0.0004(6)
C49 0.0423(8) 0.0297(6) 0.0484(8) 0.0064(6) 0.0105(6) 0.0000(6)
C14 0.0371(7) 0.0348(7) 0.0432(7) -0.0083(6) -0.0014(6) -0.0010(6)
C50 0.0520(8) 0.0381(7) 0.0370(7) -0.0068(6) 0.0012(6) -0.0034(7)
C9 0.0570(9) 0.0383(7) 0.0364(7) -0.0006(6) 0.0058(6) 0.0078(7)
C51 0.0689(10) 0.0277(7) 0.0405(7) -0.0050(6) -0.0048(7) 0.0002(7)
C6 0.0428(8) 0.0380(7) 0.0410(7) -0.0049(6) 0.0053(6) 0.0041(6)
C13 0.0427(8) 0.0483(8) 0.0447(8) -0.0046(7) -0.0037(6) -0.0018(7)
C12 0.0650(10) 0.0379(8) 0.0412(8) -0.0066(6) -0.0072(7) 0.0008(7)
C54 0.0538(9) 0.0454(8) 0.0480(8) -0.0132(7) 0.0013(7) 0.0044(7)
C8 0.0703(11) 0.0531(9) 0.0438(8) -0.0007(7) 0.0121(8) 0.0172(9)
C52 0.0488(9) 0.0472(9) 0.0676(10) -0.0274(8) 0.0098(8) -0.0104(7)
C5 0.0619(10) 0.0381(8) 0.0573(9) -0.0071(7) 0.0048(8) 0.0073(7)
C53 0.0577(9) 0.0344(7) 0.0601(9) -0.0060(7) 0.0205(8) 0.0013(7)
C1 0.0582(9) 0.0424(8) 0.0457(8) -0.0125(7) -0.0033(7) -0.0015(7)
C60 0.0651(11) 0.0664(12) 0.0584(10) 0.0102(9) -0.0001(9) -0.0045(10)
C58 0.0461(9) 0.0628(11) 0.0669(11) 0.0151(9) 0.0056(8) 0.0013(8)
C57 0.0446(9) 0.0749(13) 0.0952(15) -0.0047(12) 0.0092(10) 0.0047(9)
C11 0.0805(12) 0.0550(10) 0.0402(8) -0.0093(7) -0.0112(8) 0.0056(9)
C56 0.0689(12) 0.0683(12) 0.0769(13) 0.0075(10) 0.0131(10) -0.0037(10)
C7 0.1067(17) 0.0653(12) 0.0525(10) -0.0156(9) 0.0093(10) 0.0221(12)
C59 0.0431(10) 0.0854(15) 0.1016(16) -0.0070(13) -0.0004(10) -0.0051(10)
C4 0.1068(17) 0.0513(11) 0.0735(13) -0.0248(10) 0.0070(12) 0.0024(11)
C10 0.1008(17) 0.0936(16) 0.0432(9) -0.0143(10) 0.0052(10) -0.0026(13)
C55 0.0777(14) 0.0834(15) 0.0939(16) -0.0084(13) 0.0208(12) -0.0050(12)

loop_
_atom_type_symbol
_atom_type_description
_atom_type_scat_dispersion_real
_atom_type_scat_dispersion_imag
_atom_type_scat_source
C C 0.0181 0.0091 'International Tables Vol C Tables 4.2.6.8 and 6.1.1.4'
H H 0.0000 0.0000 'International Tables Vol C Tables 4.2.6.8 and 6.1.1.4'
O O 0.0492 0.0322 'International Tables Vol C Tables 4.2.6.8 and 6.1.1.4'

loop_
_geom_angle_atom_site_label_1
_geom_angle_atom_site_label_2
_geom_angle_atom_site_label_3
_geom_angle
_geom_angle_site_symmetry_1
_geom_angle_site_symmetry_3
_geom_angle_publ_flag
C33 O1 C15 116.81(10) . . ?
C37 O6 C50 117.79(10) . . ?
C30 O7 C51 116.56(10) . . ?
C44 O10 C54 117.36(11) . . ?
C26 O2 C3 117.07(10) . . ?
C23 O8 C52 117.31(11) . . ?
C47 O4 C9 118.33(11) . . ?
C40 O5 C12 117.24(11) . . ?
C19 O9 C53 116.49(12) . . ?
C16 O3 C6 118.54(11) . . ?
O1 C33 C32 116.86(11) . . ?
O1 C33 C34 123.02(11) . . ?
C34 C33 C32 120.12(11) . . ?
C33 C32 C35 121.99(11) . . ?
C31 C32 C33 118.02(11) . . ?
C31 C32 C35 119.96(11) . . ?
C34 C29 C28 120.95(11) . . ?
C30 C29 C34 118.05(11) . . ?
C30 C29 C28 120.99(11) . . ?
O2 C26 C25 116.16(11) . . ?
O2 C26 C27 123.63(12) . . ?
C27 C26 C25 120.21(12) . . ?
C33 C34 H34 119.2 . . ?
C29 C34 C33 121.60(11) . . ?
C29 C34 H34 119.2 . . ?
C38 C39 C42 120.21(11) . . ?
C38 C39 C40 117.91(12) . . ?
C40 C39 C42 121.87(11) . . ?
O7 C30 C29 116.42(11) . . ?
O7 C30 C31 122.94(11) . . ?
C31 C30 C29 120.62(11) . . ?
C37 C36 C35 121.55(11) . . ?
C41 C36 C37 118.03(12) . . ?
C41 C36 C35 120.40(11) . . ?
C25 C24 H24 119.3 . . ?
C23 C24 H24 119.3 . . ?
C23 C24 C25 121.39(12) . . ?
C44 C45 H45 119.4 . . ?
C44 C45 C46 121.17(13) . . ?
C46 C45 H45 119.4 . . ?
C26 C25 C28 121.28(11) . . ?
C24 C25 C26 118.33(12) . . ?
C24 C25 C28 120.37(11) . . ?
O6 C37 C36 115.97(11) . . ?
O6 C37 C38 123.75(11) . . ?
C38 C37 C36 120.28(11) . . ?
C32 C35 H35A 109.3 . . ?
C32 C35 H35B 109.3 . . ?
C36 C35 C32 111.45(10) . . ?
C36 C35 H35A 109.3 . . ?
C36 C35 H35B 109.3 . . ?
H35A C35 H35B 108.0 . . ?
C32 C31 H31 119.2 . . ?
C30 C31 C32 121.58(11) . . ?
C30 C31 H31 119.2 . . ?
C29 C28 H28A 109.0 . . ?
C29 C28 H28B 109.0 . . ?
C25 C28 C29 112.91(10) . . ?
C25 C28 H28A 109.0 . . ?
C25 C28 H28B 109.0 . . ?
H28A C28 H28B 107.8 . . ?
O8 C23 C24 123.61(12) . . ?
O8 C23 C22 116.13(12) . . ?
C24 C23 C22 120.25(12) . . ?
C47 C48 H48 119.4 . . ?
C47 C48 C43 121.27(13) . . ?
C43 C48 H48 119.4 . . ?
O10 C44 C45 123.44(12) . . ?
O10 C44 C43 116.01(12) . . ?
C45 C44 C43 120.55(12) . . ?
C39 C42 H42A 109.2 . . ?
C39 C42 H42B 109.2 . . ?
H42A C42 H42B 107.9 . . ?
C43 C42 C39 112.02(10) . . ?
C43 C42 H42A 109.2 . . ?
C43 C42 H42B 109.2 . . ?
O2 C3 H3A 110.0 . . ?
O2 C3 H3B 110.0 . . ?
O2 C3 C2 108.50(11) . . ?
H3A C3 H3B 108.4 . . ?
C2 C3 H3A 110.0 . . ?
C2 C3 H3B 110.0 . . ?
C26 C27 H27 119.3 . . ?
C22 C27 C26 121.36(12) . . ?
C22 C27 H27 119.3 . . ?
C23 C22 C61 121.24(12) . . ?
C27 C22 C23 118.42(12) . . ?
C27 C22 C61 120.27(12) . . ?
O3 C16 C21 115.86(12) . . ?
O3 C16 C17 123.79(13) . . ?
C17 C16 C21 120.34(12) . . ?
C45 C46 C47 118.38(13) . . ?
C45 C46 C49 120.53(13) . . ?
C47 C46 C49 121.07(12) . . ?
C39 C38 H38 119.2 . . ?
C37 C38 C39 121.56(12) . . ?
C37 C38 H38 119.2 . . ?
O5 C40 C39 116.33(11) . . ?
O5 C40 C41 123.24(12) . . ?
C41 C40 C39 120.43(12) . . ?
C16 C21 C61 121.32(12) . . ?
C20 C21 C16 118.32(13) . . ?
C20 C21 C61 120.32(13) . . ?
O4 C47 C48 123.94(13) . . ?
O4 C47 C46 115.68(13) . . ?
C48 C47 C46 120.38(12) . . ?
C36 C41 C40 121.75(12) . . ?
C36 C41 H41 119.1 . . ?
C40 C41 H41 119.1 . . ?
C16 C17 H17 119.3 . . ?
C16 C17 C18 121.38(13) . . ?
C18 C17 H17 119.3 . . ?
C48 C43 C42 120.41(12) . . ?
C44 C43 C48 118.24(13) . . ?
C44 C43 C42 121.32(12) . . ?
C22 C61 H61A 109.4 . . ?
C22 C61 H61B 109.4 . . ?
C21 C61 C22 111.12(10) . . ?
C21 C61 H61A 109.4 . . ?
C21 C61 H61B 109.4 . . ?
H61A C61 H61B 108.0 . . ?
O1 C15 H15A 109.9 . . ?
O1 C15 H15B 109.9 . . ?
O1 C15 C14 109.02(11) . . ?
H15A C15 H15B 108.3 . . ?
C14 C15 H15A 109.9 . . ?
C14 C15 H15B 109.9 . . ?
O9 C19 C20 122.91(13) . . ?
O9 C19 C18 116.49(13) . . ?
C20 C19 C18 120.59(12) . . ?
C21 C20 H20 119.3 . . ?
C19 C20 C21 121.31(13) . . ?
C19 C20 H20 119.3 . . ?
C17 C18 C19 118.00(13) . . ?
C17 C18 C49 120.69(13) . . ?
C19 C18 C49 121.27(12) . . ?
C3 C2 H2A 109.4 . . ?
C3 C2 H2B 109.4 . . ?
C3 C2 C1 111.16(12) . . ?
H2A C2 H2B 108.0 . . ?
C1 C2 H2A 109.4 . . ?
C1 C2 H2B 109.4 . . ?
C46 C49 C18 112.09(11) . . ?
C46 C49 H49A 109.2 . . ?
C46 C49 H49B 109.2 . . ?
C18 C49 H49A 109.2 . . ?
C18 C49 H49B 109.2 . . ?
H49A C49 H49B 107.9 . . ?
C15 C14 H14A 108.8 . . ?
C15 C14 H14B 108.8 . . ?
C15 C14 C13 113.78(12) . . ?
H14A C14 H14B 107.7 . . ?
C13 C14 H14A 108.8 . . ?
C13 C14 H14B 108.8 . . ?
O6 C50 H50A 109.5 . . ?
O6 C50 H50B 109.5 . . ?
O6 C50 H50C 109.5 . . ?
H50A C50 H50B 109.5 . . ?
H50A C50 H50C 109.5 . . ?
H50B C50 H50C 109.5 . . ?
O4 C9 H9A 110.1 . . ?
O4 C9 H9B 110.1 . . ?
O4 C9 C8 107.89(14) . . ?
H9A C9 H9B 108.4 . . ?
C8 C9 H9A 110.1 . . ?
C8 C9 H9B 110.1 . . ?
O7 C51 H51A 109.5 . . ?
O7 C51 H51B 109.5 . . ?
O7 C51 H51C 109.5 . . ?
H51A C51 H51B 109.5 . . ?
H51A C51 H51C 109.5 . . ?
H51B C51 H51C 109.5 . . ?
O3 C6 H6A 109.9 . . ?
O3 C6 H6B 109.9 . . ?
O3 C6 C5 108.85(12) . . ?
H6A C6 H6B 108.3 . . ?
C5 C6 H6A 109.9 . . ?
C5 C6 H6B 109.9 . . ?
C14 C13 H13A 109.5 . . ?
C14 C13 H13B 109.5 . . ?
C14 C13 H13C 109.5 . . ?
H13A C13 H13B 109.5 . . ?
H13A C13 H13C 109.5 . . ?
H13B C13 H13C 109.5 . . ?
O5 C12 H12A 110.1 . . ?
O5 C12 H12B 110.1 . . ?
O5 C12 C11 108.00(13) . . ?
H12A C12 H12B 108.4 . . ?
C11 C12 H12A 110.1 . . ?
C11 C12 H12B 110.1 . . ?
O10 C54 H54A 109.5 . . ?
O10 C54 H54B 109.5 . . ?
O10 C54 H54C 109.5 . . ?
H54A C54 H54B 109.5 . . ?
H54A C54 H54C 109.5 . . ?
H54B C54 H54C 109.5 . . ?
C9 C8 H8A 109.3 . . ?
C9 C8 H8B 109.3 . . ?
C9 C8 C7 111.71(16) . . ?
H8A C8 H8B 107.9 . . ?
C7 C8 H8A 109.3 . . ?
C7 C8 H8B 109.3 . . ?
O8 C52 H52A 109.5 . . ?
O8 C52 H52B 109.5 . . ?
O8 C52 H52C 109.5 . . ?
H52A C52 H52B 109.5 . . ?
H52A C52 H52C 109.5 . . ?
H52B C52 H52C 109.5 . . ?
C6 C5 H5A 108.9 . . ?
C6 C5 H5B 108.9 . . ?
C6 C5 C4 113.16(15) . . ?
H5A C5 H5B 107.8 . . ?
C4 C5 H5A 108.9 . . ?
C4 C5 H5B 108.9 . . ?
O9 C53 H53A 109.5 . . ?
O9 C53 H53B 109.5 . . ?
O9 C53 H53C 109.5 . . ?
H53A C53 H53B 109.5 . . ?
H53A C53 H53C 109.5 . . ?
H53B C53 H53C 109.5 . . ?
C2 C1 H1A 109.5 . . ?
C2 C1 H1B 109.5 . . ?
C2 C1 H1C 109.5 . . ?
H1A C1 H1B 109.5 . . ?
H1A C1 H1C 109.5 . . ?
H1B C1 H1C 109.5 . . ?
H60A C60 H60B 109.5 . . ?
H60A C60 H60C 109.5 . . ?
H60B C60 H60C 109.5 . . ?
C59 C60 H60A 109.5 . . ?
C59 C60 H60B 109.5 . . ?
C59 C60 H60C 109.5 . . ?
H58A C58 H58B 107.2 . . ?
C57 C58 H58A 107.9 . . ?
C57 C58 H58B 107.9 . . ?
C59 C58 H58A 107.9 . . ?
C59 C58 H58B 107.9 . . ?
C59 C58 C57 117.69(17) . . ?
C58 C57 H57A 108.2 . . ?
C58 C57 H57B 108.2 . . ?
C58 C57 C56 116.46(17) . . ?
H57A C57 H57B 107.3 . . ?
C56 C57 H57A 108.2 . . ?
C56 C57 H57B 108.2 . . ?
C12 C11 H11A 108.8 . . ?
C12 C11 H11B 108.8 . . ?
H11A C11 H11B 107.7 . . ?
C10 C11 C12 113.63(16) . . ?
C10 C11 H11A 108.8 . . ?
C10 C11 H11B 108.8 . . ?
C57 C56 H56A 108.5 . . ?
C57 C56 H56B 108.5 . . ?
C57 C56 C55 114.94(19) . . ?
H56A C56 H56B 107.5 . . ?
C55 C56 H56A 108.5 . . ?
C55 C56 H56B 108.5 . . ?
C8 C7 H7A 109.5 . . ?
C8 C7 H7B 109.5 . . ?
C8 C7 H7C 109.5 . . ?
H7A C7 H7B 109.5 . . ?
H7A C7 H7C 109.5 . . ?
H7B C7 H7C 109.5 . . ?
C60 C59 H59A 108.2 . . ?
C60 C59 H59B 108.2 . . ?
C58 C59 C60 116.55(17) . . ?
C58 C59 H59A 108.2 . . ?
C58 C59 H59B 108.2 . . ?
H59A C59 H59B 107.3 . . ?
C5 C4 H4A 109.5 . . ?
C5 C4 H4B 109.5 . . ?
C5 C4 H4C 109.5 . . ?
H4A C4 H4B 109.5 . . ?
H4A C4 H4C 109.5 . . ?
H4B C4 H4C 109.5 . . ?
C11 C10 H10A 109.5 . . ?
C11 C10 H10B 109.5 . . ?
C11 C10 H10C 109.5 . . ?
H10A C10 H10B 109.5 . . ?
H10A C10 H10C 109.5 . . ?
H10B C10 H10C 109.5 . . ?
C56 C55 H55A 109.5 . . ?
C56 C55 H55B 109.5 . . ?
C56 C55 H55C 109.5 . . ?
H55A C55 H55B 109.5 . . ?
H55A C55 H55C 109.5 . . ?
H55B C55 H55C 109.5 . . ?

loop_
_geom_bond_atom_site_label_1
_geom_bond_atom_site_label_2
_geom_bond_distance
_geom_bond_site_symmetry_2
_geom_bond_publ_flag
O1 C33 1.3811(15) . ?
O1 C15 1.4304(15) . ?
O6 C37 1.3768(15) . ?
O6 C50 1.4156(16) . ?
O7 C30 1.3862(15) . ?
O7 C51 1.4125(16) . ?
O10 C44 1.3824(16) . ?
O10 C54 1.4177(18) . ?
O2 C26 1.3823(15) . ?
O2 C3 1.4291(16) . ?
O8 C23 1.3794(16) . ?
O8 C52 1.4166(18) . ?
O4 C47 1.3785(16) . ?
O4 C9 1.4236(18) . ?
O5 C40 1.3814(15) . ?
O5 C12 1.4251(17) . ?
O9 C19 1.3805(16) . ?
O9 C53 1.4231(19) . ?
O3 C16 1.3785(16) . ?
O3 C6 1.4111(17) . ?
C33 C32 1.3985(17) . ?
C33 C34 1.3936(17) . ?
C32 C35 1.5200(17) . ?
C32 C31 1.3907(18) . ?
C29 C34 1.3916(17) . ?
C29 C30 1.3894(17) . ?
C29 C28 1.5169(17) . ?
C26 C25 1.3950(18) . ?
C26 C27 1.3923(19) . ?
C34 H34 0.9300 . ?
C39 C42 1.5159(18) . ?
C39 C38 1.3948(18) . ?
C39 C40 1.3956(18) . ?
C30 C31 1.3888(18) . ?
C36 C37 1.3998(18) . ?
C36 C35 1.5180(17) . ?
C36 C41 1.3867(18) . ?
C24 H24 0.9300 . ?
C24 C25 1.3931(18) . ?
C24 C23 1.3889(19) . ?
C45 H45 0.9300 . ?
C45 C44 1.3868(19) . ?
C45 C46 1.3945(19) . ?
C25 C28 1.5109(18) . ?
C37 C38 1.3897(18) . ?
C35 H35A 0.9700 . ?
C35 H35B 0.9700 . ?
C31 H31 0.9300 . ?
C28 H28A 0.9700 . ?
C28 H28B 0.9700 . ?
C23 C22 1.3952(19) . ?
C48 H48 0.9300 . ?
C48 C47 1.386(2) . ?
C48 C43 1.3964(18) . ?
C44 C43 1.3930(19) . ?
C42 H42A 0.9700 . ?
C42 H42B 0.9700 . ?
C42 C43 1.5126(19) . ?
C3 H3A 0.9700 . ?
C3 H3B 0.9700 . ?
C3 C2 1.5081(18) . ?
C27 H27 0.9300 . ?
C27 C22 1.3902(18) . ?
C22 C61 1.5189(18) . ?
C16 C21 1.394(2) . ?
C16 C17 1.390(2) . ?
C46 C47 1.395(2) . ?
C46 C49 1.5129(19) . ?
C38 H38 0.9300 . ?
C40 C41 1.3891(18) . ?
C21 C61 1.5161(19) . ?
C21 C20 1.3906(19) . ?
C41 H41 0.9300 . ?
C17 H17 0.9300 . ?
C17 C18 1.3926(19) . ?
C61 H61A 0.9700 . ?
C61 H61B 0.9700 . ?
C15 H15A 0.9700 . ?
C15 H15B 0.9700 . ?
C15 C14 1.5084(18) . ?
C19 C20 1.386(2) . ?
C19 C18 1.396(2) . ?
C20 H20 0.9300 . ?
C18 C49 1.517(2) . ?
C2 H2A 0.9700 . ?
C2 H2B 0.9700 . ?
C2 C1 1.519(2) . ?
C49 H49A 0.9700 . ?
C49 H49B 0.9700 . ?
C14 H14A 0.9700 . ?
C14 H14B 0.9700 . ?
C14 C13 1.511(2) . ?
C50 H50A 0.9600 . ?
C50 H50B 0.9600 . ?
C50 H50C 0.9600 . ?
C9 H9A 0.9700 . ?
C9 H9B 0.9700 . ?
C9 C8 1.509(2) . ?
C51 H51A 0.9600 . ?
C51 H51B 0.9600 . ?
C51 H51C 0.9600 . ?
C6 H6A 0.9700 . ?
C6 H6B 0.9700 . ?
C6 C5 1.500(2) . ?
C13 H13A 0.9600 . ?
C13 H13B 0.9600 . ?
C13 H13C 0.9600 . ?
C12 H12A 0.9700 . ?
C12 H12B 0.9700 . ?
C12 C11 1.503(2) . ?
C54 H54A 0.9600 . ?
C54 H54B 0.9600 . ?
C54 H54C 0.9600 . ?
C8 H8A 0.9700 . ?
C8 H8B 0.9700 . ?
C8 C7 1.514(3) . ?
C52 H52A 0.9600 . ?
C52 H52B 0.9600 . ?
C52 H52C 0.9600 . ?
C5 H5A 0.9700 . ?
C5 H5B 0.9700 . ?
C5 C4 1.508(3) . ?
C53 H53A 0.9600 . ?
C53 H53B 0.9600 . ?
C53 H53C 0.9600 . ?
C1 H1A 0.9600 . ?
C1 H1B 0.9600 . ?
C1 H1C 0.9600 . ?
C60 H60A 0.9600 . ?
C60 H60B 0.9600 . ?
C60 H60C 0.9600 . ?
C60 C59 1.476(3) . ?
C58 H58A 0.9700 . ?
C58 H58B 0.9700 . ?
C58 C57 1.489(3) . ?
C58 C59 1.475(3) . ?
C57 H57A 0.9700 . ?
C57 H57B 0.9700 . ?
C57 C56 1.492(3) . ?
C11 H11A 0.9700 . ?
C11 H11B 0.9700 . ?
C11 C10 1.498(3) . ?
C56 H56A 0.9700 . ?
C56 H56B 0.9700 . ?
C56 C55 1.509(3) . ?
C7 H7A 0.9600 . ?
C7 H7B 0.9600 . ?
C7 H7C 0.9600 . ?
C59 H59A 0.9700 . ?
C59 H59B 0.9700 . ?
C4 H4A 0.9600 . ?
C4 H4B 0.9600 . ?
C4 H4C 0.9600 . ?
C10 H10A 0.9600 . ?
C10 H10B 0.9600 . ?
C10 H10C 0.9600 . ?
C55 H55A 0.9600 . ?
C55 H55B 0.9600 . ?
C55 H55C 0.9600 . ?

loop_
_geom_torsion_atom_site_label_1
_geom_torsion_atom_site_label_2
_geom_torsion_atom_site_label_3
_geom_torsion_atom_site_label_4
_geom_torsion
_geom_torsion_site_symmetry_1
_geom_torsion_site_symmetry_2
_geom_torsion_site_symmetry_3
_geom_torsion_site_symmetry_4
_geom_torsion_publ_flag
O1 C33 C32 C35 -3.70(17) . . . . ?
O1 C33 C32 C31 178.21(11) . . . . ?
O1 C33 C34 C29 -178.72(11) . . . . ?
O1 C15 C14 C13 64.03(15) . . . . ?
O6 C37 C38 C39 -179.24(11) . . . . ?
O7 C30 C31 C32 -179.42(11) . . . . ?
O10 C44 C43 C48 179.75(11) . . . . ?
O10 C44 C43 C42 -2.32(17) . . . . ?
O2 C26 C25 C24 179.40(11) . . . . ?
O2 C26 C25 C28 -2.37(17) . . . . ?
O2 C26 C27 C22 179.16(12) . . . . ?
O2 C3 C2 C1 -179.13(12) . . . . ?
O8 C23 C22 C27 -178.87(11) . . . . ?
O8 C23 C22 C61 -1.85(18) . . . . ?
O4 C9 C8 C7 178.52(14) . . . . ?
O5 C40 C41 C36 -178.46(12) . . . . ?
O5 C12 C11 C10 61.9(2) . . . . ?
O9 C19 C20 C21 178.12(12) . . . . ?
O9 C19 C18 C17 -178.92(11) . . . . ?
O9 C19 C18 C49 -1.08(18) . . . . ?
O3 C16 C21 C61 -1.74(18) . . . . ?
O3 C16 C21 C20 -179.56(11) . . . . ?
O3 C16 C17 C18 178.81(13) . . . . ?
O3 C6 C5 C4 178.78(15) . . . . ?
C33 O1 C15 C14 170.72(11) . . . . ?
C33 C32 C35 C36 -93.49(14) . . . . ?
C33 C32 C31 C30 1.40(18) . . . . ?
C32 C33 C34 C29 0.44(18) . . . . ?
C29 C30 C31 C32 -1.22(19) . . . . ?
C26 O2 C3 C2 -176.79(11) . . . . ?
C26 C25 C28 C29 -88.78(14) . . . . ?
C26 C27 C22 C23 1.34(19) . . . . ?
C26 C27 C22 C61 -175.70(12) . . . . ?
C34 C33 C32 C35 177.09(11) . . . . ?
C34 C33 C32 C31 -1.00(18) . . . . ?
C34 C29 C30 O7 178.91(11) . . . . ?
C34 C29 C30 C31 0.60(18) . . . . ?
C34 C29 C28 C25 90.05(14) . . . . ?
C39 C42 C43 C48 88.13(14) . . . . ?
C39 C42 C43 C44 -89.76(14) . . . . ?
C39 C40 C41 C36 0.70(19) . . . . ?
C30 C29 C34 C33 -0.22(18) . . . . ?
C30 C29 C28 C25 -88.99(14) . . . . ?
C36 C37 C38 C39 0.73(18) . . . . ?
C24 C25 C28 C29 89.41(14) . . . . ?
C24 C23 C22 C27 0.32(19) . . . . ?
C24 C23 C22 C61 177.33(12) . . . . ?
C45 C44 C43 C48 0.24(19) . . . . ?
C45 C44 C43 C42 178.17(12) . . . . ?
C45 C46 C47 O4 -179.96(11) . . . . ?
C45 C46 C47 C48 0.41(19) . . . . ?
C45 C46 C49 C18 88.81(15) . . . . ?
C25 C26 C27 C22 -1.53(19) . . . . ?
C25 C24 C23 O8 177.30(12) . . . . ?
C25 C24 C23 C22 -1.82(19) . . . . ?
C37 C36 C35 C32 -82.27(14) . . . . ?
C37 C36 C41 C40 1.10(18) . . . . ?
C35 C32 C31 C30 -176.74(11) . . . . ?
C35 C36 C37 O6 -3.75(17) . . . . ?
C35 C36 C37 C38 176.28(11) . . . . ?
C35 C36 C41 C40 -176.99(11) . . . . ?
C31 C32 C35 C36 84.57(14) . . . . ?
C28 C29 C34 C33 -179.29(11) . . . . ?
C28 C29 C30 O7 -2.02(17) . . . . ?
C28 C29 C30 C31 179.66(11) . . . . ?
C23 C24 C25 C26 1.62(19) . . . . ?
C23 C24 C25 C28 -176.63(12) . . . . ?
C23 C22 C61 C21 -85.37(15) . . . . ?
C44 C45 C46 C47 0.44(19) . . . . ?
C44 C45 C46 C49 -177.86(12) . . . . ?
C42 C39 C38 C37 -178.25(11) . . . . ?
C42 C39 C40 O5 -3.25(18) . . . . ?
C42 C39 C40 C41 177.54(12) . . . . ?
C3 O2 C26 C25 169.86(11) . . . . ?
C3 O2 C26 C27 -10.80(18) . . . . ?
C27 C26 C25 C24 0.04(18) . . . . ?
C27 C26 C25 C28 178.27(11) . . . . ?
C27 C22 C61 C21 91.59(14) . . . . ?
C16 O3 C6 C5 -176.67(13) . . . . ?
C16 C21 C61 C22 -89.63(15) . . . . ?
C16 C21 C20 C19 0.82(19) . . . . ?
C16 C17 C18 C19 0.8(2) . . . . ?
C16 C17 C18 C49 -177.10(12) . . . . ?
C46 C45 C44 O10 179.76(12) . . . . ?
C46 C45 C44 C43 -0.77(19) . . . . ?
C38 C39 C42 C43 84.49(14) . . . . ?
C38 C39 C40 O5 177.45(11) . . . . ?
C38 C39 C40 C41 -1.76(19) . . . . ?
C40 O5 C12 C11 167.38(13) . . . . ?
C40 C39 C42 C43 -94.79(15) . . . . ?
C40 C39 C38 C37 1.06(18) . . . . ?
C21 C16 C17 C18 -2.0(2) . . . . ?
C47 O4 C9 C8 -176.04(12) . . . . ?
C47 C48 C43 C44 0.62(19) . . . . ?
C47 C48 C43 C42 -177.33(12) . . . . ?
C47 C46 C49 C18 -89.44(16) . . . . ?
C41 C36 C37 O6 178.18(10) . . . . ?
C41 C36 C37 C38 -1.79(18) . . . . ?
C41 C36 C35 C32 95.75(14) . . . . ?
C17 C16 C21 C61 179.02(12) . . . . ?
C17 C16 C21 C20 1.21(19) . . . . ?
C17 C18 C49 C46 89.47(16) . . . . ?
C43 C48 C47 O4 179.45(12) . . . . ?
C43 C48 C47 C46 -1.0(2) . . . . ?
C61 C21 C20 C19 -177.02(12) . . . . ?
C15 O1 C33 C32 -173.01(11) . . . . ?
C15 O1 C33 C34 6.18(17) . . . . ?
C19 C18 C49 C46 -88.32(16) . . . . ?
C20 C21 C61 C22 88.14(14) . . . . ?
C20 C19 C18 C17 1.27(19) . . . . ?
C20 C19 C18 C49 179.11(12) . . . . ?
C18 C19 C20 C21 -2.1(2) . . . . ?
C49 C46 C47 O4 -1.67(18) . . . . ?
C49 C46 C47 C48 178.70(12) . . . . ?
C50 O6 C37 C36 -179.14(11) . . . . ?
C50 O6 C37 C38 0.83(18) . . . . ?
C9 O4 C47 C48 -2.87(19) . . . . ?
C9 O4 C47 C46 177.52(11) . . . . ?
C51 O7 C30 C29 150.64(12) . . . . ?
C51 O7 C30 C31 -31.09(18) . . . . ?
C6 O3 C16 C21 166.22(12) . . . . ?
C6 O3 C16 C17 -14.6(2) . . . . ?
C12 O5 C40 C39 -165.46(12) . . . . ?
C12 O5 C40 C41 13.72(19) . . . . ?
C54 O10 C44 C45 -7.93(19) . . . . ?
C54 O10 C44 C43 172.58(12) . . . . ?
C52 O8 C23 C24 -8.3(2) . . . . ?
C52 O8 C23 C22 170.81(13) . . . . ?
C53 O9 C19 C20 -17.53(19) . . . . ?
C53 O9 C19 C18 162.67(12) . . . . ?
C58 C57 C56 C55 177.78(19) . . . . ?
C57 C58 C59 C60 175.79(18) . . . . ?
C59 C58 C57 C56 179.38(19) . . . . ?
